data_7237515
loop_
_publ_author_name
'Zhang, Weichuan'
'Kou, Bo'
'Peng, Yu'
'Wu, Zhenyue'
'Yao, Yunpeng'
'Dey, Dhananjay'
'Li, Lina'
'Luo, Junhua'

_publ_section_title
;
 Rational design of a triiodide-intercalated dielectric-switching hybrid
 for visible-light absorption
;
_journal_issue 45
_journal_name_full 'Journal of Materials Chemistry C'
_journal_page_first 12170
_journal_paper_doi 10.1039/C8TC04372H
_journal_volume 6
_journal_year 2018
_chemical_formula_moiety 'Bi I6, 2(I1.5), 4(C3 H10 N)'
_chemical_formula_sum 'C12 H40 Bi I9 N4'
_chemical_formula_weight 1591.56
_space_group_crystal_system monoclinic
_space_group_IT_number 12
_space_group_name_Hall '-C 2y'
_space_group_name_H-M_alt 'C 1 2/m 1'
_atom_sites_solution_hydrogens geom
_audit_creation_date 2018-09-21
_audit_creation_method
;
Olex2 1.2
(compiled 2018.05.29 svn.r3508 for OlexSys, GUI svn.r5506)
;
_audit_update_record
;
2018-09-25 deposited with the CCDC.
2018-10-09 downloaded from the CCDC.
;
_cell_angle_alpha 90
_cell_angle_beta 101.681(2)
_cell_angle_gamma 90
_cell_formula_units_Z 2
_cell_length_a 12.0482(7)
_cell_length_b 12.4277(8)
_cell_length_c 12.7161(9)
_cell_measurement_reflns_used 6207
_cell_measurement_temperature 300(2)
_cell_measurement_theta_max 27.28
_cell_measurement_theta_min 2.38
_cell_volume 1864.6(2)
_computing_molecular_graphics 'Olex2 (Dolomanov et al., 2009)'
_computing_publication_material 'Olex2 (Dolomanov et al., 2009)'
_computing_structure_refinement 'XL (Sheldrick, 2008)'
_diffrn_ambient_temperature 299.99
_diffrn_measured_fraction_theta_full 0.992
_diffrn_measured_fraction_theta_max 0.993
_diffrn_measurement_device_type 'Bruker APEX-II CCD'
_diffrn_measurement_method '\f and \w scans'
_diffrn_radiation_type MoK\a
_diffrn_radiation_wavelength 0.71073
_diffrn_reflns_av_R_equivalents 0.0457
_diffrn_reflns_av_unetI/netI 0.0300
_diffrn_reflns_Laue_measured_fraction_full 0.992
_diffrn_reflns_Laue_measured_fraction_max 0.993
_diffrn_reflns_limit_h_max 15
_diffrn_reflns_limit_h_min -15
_diffrn_reflns_limit_k_max 16
_diffrn_reflns_limit_k_min -16
_diffrn_reflns_limit_l_max 16
_diffrn_reflns_limit_l_min -16
_diffrn_reflns_number 14991
_diffrn_reflns_point_group_measured_fraction_full 0.992
_diffrn_reflns_point_group_measured_fraction_max 0.993
_diffrn_reflns_theta_full 25.242
_diffrn_reflns_theta_max 27.490
_diffrn_reflns_theta_min 2.683
_diffrn_standards_number 0
_exptl_absorpt_coefficient_mu 12.186
_exptl_absorpt_correction_type none
_exptl_crystal_colour black
_exptl_crystal_colour_primary black
_exptl_crystal_density_diffrn 2.835
_exptl_crystal_description block
_exptl_crystal_F_000 1400
_refine_diff_density_max 1.096
_refine_diff_density_min -1.384
_refine_diff_density_rms 0.351
_refine_ls_extinction_method none
_refine_ls_goodness_of_fit_ref 1.151
_refine_ls_hydrogen_treatment constr
_refine_ls_matrix_type full
_refine_ls_number_parameters 78
_refine_ls_number_reflns 2235
_refine_ls_number_restraints 6
_refine_ls_restrained_S_all 1.152
_refine_ls_R_factor_all 0.0445
_refine_ls_R_factor_gt 0.0331
_refine_ls_shift/su_max 0.026
_refine_ls_shift/su_mean 0.001
_refine_ls_structure_factor_coef Fsqd
_refine_ls_weighting_details 'w=1/[\s^2^(Fo^2^)+(0.0635P)^2^+0.3253P] where P=(Fo^2^+2Fc^2^)/3'
_refine_ls_weighting_scheme calc
_refine_ls_wR_factor_gt 0.0938
_refine_ls_wR_factor_ref 0.1141
_reflns_Friedel_coverage 0.000
_reflns_number_gt 1901
_reflns_number_total 2235
_reflns_threshold_expression 'I > 2\s(I)'
_cod_data_source_file c8tc04372h2.cif
_cod_data_source_block Weichuan_Zhang_PTB300K
_cod_database_code 7237515
_shelx_shelxl_version_number 2014/7
_shelx_space_group_comment
;
The symmetry employed for this shelxl refinement is uniquely defined
by the following loop, which should always be used as a source of
symmetry information in preference to the above space-group names.
They are only intended as comments.
;
_olex2_refinement_description
;
1. Fixed Uiso
 At 1.2 times of:
  All C(H,H) groups, All N(H,H,H,H,H,H) groups
 At 1.5 times of:
  All C(H,H,H,H,H,H) groups
2. Restrained distances
 C2-C3
 1.48 with sigma of 0.02
 C6-C5
 1.48 with sigma of 0.02
 C6-C4
 1.48 with sigma of 0.02
 C4-C3
 1.48 with sigma of 0.02
 N1-C2
 1.47 with sigma of 0.02
 N1-C5
 1.47 with sigma of 0.02
3. Others
 Fixed Sof: H1AA(0.5) H1AB(0.5) H1AC(0.5) H1BD(0.5) H1BE(0.5) H1BF(0.5)
 H4AA(0.5) H4AB(0.5) H4AC(0.5) H4BD(0.5) H4BE(0.5) H4BF(0.5) C3(0.5) H3A(0.5)
 H3B(0.5) C2(0.5) H2A(0.5) H2B(0.5) C5(0.5) H5A(0.5) H5B(0.5) C6(0.5) H6A(0.5)
 H6B(0.5)
4.a Secondary CH2 refined with riding coordinates:
 C3(H3A,H3B), C2(H2A,H2B), C5(H5A,H5B), C6(H6A,H6B)
4.b Idealised Me refined as rotating group:
 N1(H1AA,H1AB,H1AC), N1(H1BD,H1BE,H1BF), C4(H4AA,H4AB,H4AC), C4(H4BD,H4BE,H4BF)
;
_olex2_submission_special_instructions 'No special instructions were received'

loop_
_space_group_symop_operation_xyz
'x, y, z'
'-x, y, -z'
'x+1/2, y+1/2, z'
'-x+1/2, y+1/2, -z'
'-x, -y, -z'
'x, -y, z'
'-x+1/2, -y+1/2, -z'
'x+1/2, -y+1/2, z'

loop_
_atom_site_label
_atom_site_type_symbol
_atom_site_fract_x
_atom_site_fract_y
_atom_site_fract_z
_atom_site_U_iso_or_equiv
_atom_site_adp_type
_atom_site_occupancy
_atom_site_site_symmetry_order
_atom_site_calc_flag
_atom_site_refinement_flags_posn
_atom_site_refinement_flags_adp
_atom_site_refinement_flags_occupancy
_atom_site_disorder_assembly
_atom_site_disorder_group
Bi1 Bi 0.5000 0.5000 0.5000 0.05570(17) Uani 1 4 d S T P . .
I1 I 0.40010(7) 0.5000 0.25704(6) 0.0765(2) Uani 1 2 d S T P . .
I2 I 0.25593(5) 0.5000 0.53895(6) 0.0674(2) Uani 1 2 d S T P . .
I3 I 0.5000 0.25159(5) 0.5000 0.0685(2) Uani 1 2 d S T P . .
I4 I 1.01086(12) 0.5000 0.77090(11) 0.1313(4) Uani 1 2 d S T P . .
I5 I 1.0000 0.5000 1.0000 0.1017(4) Uani 1 4 d S T P . .
N1 N 0.7086(7) 0.7820(7) 0.3225(6) 0.096(2) Uani 1 1 d D . . . .
H1AA H 0.6864 0.8504 0.3164 0.115 Uiso 0.5 1 calc GR . . A 1
H1AB H 0.7712 0.7764 0.3732 0.115 Uiso 0.5 1 calc GR . . A 1
H1AC H 0.6541 0.7419 0.3404 0.115 Uiso 0.5 1 calc GR . . A 1
H1BD H 0.7603 0.8279 0.3084 0.115 Uiso 0.5 1 calc GR . . B 2
H1BE H 0.7426 0.7306 0.3662 0.115 Uiso 0.5 1 calc GR . . B 2
H1BF H 0.6596 0.8169 0.3539 0.115 Uiso 0.5 1 calc GR . . B 2
C4 C 0.659(2) 0.6457(15) 0.0522(13) 0.197(9) Uani 1 1 d D . . . .
H4AA H 0.6466 0.7071 0.0055 0.296 Uiso 0.5 1 calc GR . . C 1
H4AB H 0.6067 0.5896 0.0230 0.296 Uiso 0.5 1 calc GR . . C 1
H4AC H 0.7350 0.6204 0.0583 0.296 Uiso 0.5 1 calc GR . . C 1
H4BD H 0.6918 0.6743 -0.0045 0.296 Uiso 0.5 1 calc GR . . D 2
H4BE H 0.5814 0.6691 0.0427 0.296 Uiso 0.5 1 calc GR . . D 2
H4BF H 0.6611 0.5685 0.0504 0.296 Uiso 0.5 1 calc GR . . D 2
C3 C 0.640(2) 0.676(3) 0.1572(19) 0.147(12) Uani 0.5 1 d D . . E 1
H3A H 0.6341 0.6110 0.1983 0.177 Uiso 0.5 1 calc R . . E 1
H3B H 0.5691 0.7144 0.1490 0.177 Uiso 0.5 1 calc R . . E 1
C2 C 0.732(2) 0.744(2) 0.2169(18) 0.135(10) Uani 0.5 1 d D . . E 1
H2A H 0.7427 0.8053 0.1733 0.163 Uiso 0.5 1 calc R . . E 1
H2B H 0.8025 0.7027 0.2302 0.163 Uiso 0.5 1 calc R . . E 1
C5 C 0.6478(19) 0.7331(19) 0.2216(16) 0.111(7) Uiso 0.5 1 d D . . E 2
H5A H 0.5969 0.6781 0.2382 0.134 Uiso 0.5 1 calc R . . E 2
H5B H 0.6022 0.7879 0.1787 0.134 Uiso 0.5 1 calc R . . E 2
C6 C 0.724(2) 0.685(3) 0.159(2) 0.156(12) Uiso 0.5 1 d D . . E 2
H6A H 0.7646 0.6253 0.1984 0.188 Uiso 0.5 1 calc R . . E 2
H6B H 0.7796 0.7380 0.1472 0.188 Uiso 0.5 1 calc R . . E 2

loop_
_atom_site_aniso_label
_atom_site_aniso_U_11
_atom_site_aniso_U_22
_atom_site_aniso_U_33
_atom_site_aniso_U_23
_atom_site_aniso_U_13
_atom_site_aniso_U_12
Bi1 0.0530(3) 0.0558(3) 0.0599(3) 0.000 0.0151(2) 0.000
I1 0.0837(5) 0.0906(5) 0.0557(4) 0.000 0.0153(3) 0.000
I2 0.0539(3) 0.0748(4) 0.0772(5) 0.000 0.0224(3) 0.000
I3 0.0701(4) 0.0504(3) 0.0891(5) 0.000 0.0260(3) 0.000
I4 0.1158(8) 0.1696(11) 0.1041(8) 0.000 0.0119(7) 0.000
I5 0.0851(7) 0.0995(8) 0.1121(11) 0.000 -0.0003(7) 0.000
N1 0.096(5) 0.129(6) 0.063(4) -0.003(4) 0.017(4) -0.024(5)
C4 0.27(2) 0.202(17) 0.124(14) -0.068(13) 0.052(15) -0.037(18)
C3 0.14(2) 0.20(3) 0.106(19) -0.08(2) 0.032(17) -0.04(2)
C2 0.13(2) 0.099(16) 0.20(3) -0.021(18) 0.09(2) -0.029(14)

loop_
_atom_type_symbol
_atom_type_description
_atom_type_scat_dispersion_real
_atom_type_scat_dispersion_imag
_atom_type_scat_source
C C 0.0033 0.0016 'International Tables Vol C Tables 4.2.6.8 and 6.1.1.4'
H H 0.0000 0.0000 'International Tables Vol C Tables 4.2.6.8 and 6.1.1.4'
Bi Bi -4.1077 10.2566 'International Tables Vol C Tables 4.2.6.8 and 6.1.1.4'
I I -0.4742 1.8119 'International Tables Vol C Tables 4.2.6.8 and 6.1.1.4'
N N 0.0061 0.0033 'International Tables Vol C Tables 4.2.6.8 and 6.1.1.4'

loop_
_geom_angle_atom_site_label_1
_geom_angle_atom_site_label_2
_geom_angle_atom_site_label_3
_geom_angle
_geom_angle_site_symmetry_1
_geom_angle_site_symmetry_3
I1 Bi1 I1 180.0 5_666 .
I1 Bi1 I3 90.0 5_666 .
I1 Bi1 I3 90.0 5_666 5_666
I1 Bi1 I3 90.0 . 5_666
I1 Bi1 I3 90.0 . .
I2 Bi1 I1 88.25(2) 5_666 5_666
I2 Bi1 I1 91.75(2) . 5_666
I2 Bi1 I1 91.75(2) 5_666 .
I2 Bi1 I1 88.25(2) . .
I2 Bi1 I2 180.0 5_666 .
I2 Bi1 I3 90.0 5_666 5_666
I2 Bi1 I3 90.0 5_666 .
I2 Bi1 I3 90.0 . .
I2 Bi1 I3 90.0 . 5_666
I3 Bi1 I3 180.0 . 5_666
I4 I5 I4 180.0 5_767 .
C4 C3 C2 112.5(17) . .
C3 C2 N1 112.4(14) . .
C6 C5 N1 112.7(17) . .
C5 C6 C4 110.5(18) . .

loop_
_geom_bond_atom_site_label_1
_geom_bond_atom_site_label_2
_geom_bond_distance
_geom_bond_site_symmetry_2
Bi1 I1 3.0803(8) .
Bi1 I1 3.0803(8) 5_666
Bi1 I2 3.0793(6) .
Bi1 I2 3.0793(6) 5_666
Bi1 I3 3.0872(6) .
Bi1 I3 3.0873(6) 5_666
I4 I5 2.9425(14) .
I5 I4 2.9425(14) 5_767
N1 C2 1.507(16) .
N1 C5 1.474(16) .
C4 C3 1.446(16) .
C4 C6 1.506(18) .
C3 C2 1.477(18) .
C5 C6 1.463(18) .

loop_
_geom_torsion_atom_site_label_1
_geom_torsion_atom_site_label_2
_geom_torsion_atom_site_label_3
_geom_torsion_atom_site_label_4
_geom_torsion
N1 C5 C6 C4 -175(2)
C4 C3 C2 N1 175(2)
